data_7720264
loop_
_publ_author_name
'Peng, Can'
'Zhang, Sheng-Mao'
'Liu, Jin-Mei'
'Wang, Nian-Hao'
'Tian, Lin-Xu'
'Ping, Xue-Hao'
'Zhao, Jia-Jing'
'Wu, Zhao-Feng'
'Huang, Xiao-Ying'

_publ_section_title
;
 A series of Cu<i>X</i> (<i>X</i> = Br and I) units bearing Ba-MOFs:
 structures, fluorescence and sensing properties.
;
_journal_issue 12
_journal_name_full 'Dalton transactions (Cambridge, England : 2003)'
_journal_page_first 4792
_journal_page_last 4801
_journal_paper_doi 10.1039/d5dt02972d
_journal_volume 55
_journal_year 2026
_chemical_formula_moiety 'C24 H14 Ba2 Br2 Cu2 F4 N4 O9'
_chemical_formula_sum 'C24 H14 Ba2 Br2 Cu2 F4 N4 O9'
_chemical_formula_weight 1139.97
_space_group_crystal_system orthorhombic
_space_group_IT_number 57
_space_group_name_Hall '-P 2c 2b'
_space_group_name_H-M_alt 'P b c m'
_atom_sites_solution_hydrogens mixed
_audit_creation_date 2025-10-17
_audit_creation_method
;
Olex2 1.5
(compiled 2025.07.13 svn.rb7424aed for OlexSys, GUI svn.r7314)
;
_audit_update_record
;
2026-02-18 deposited with the CCDC.	2026-02-20 downloaded from the CCDC.
;
_cell_angle_alpha 90
_cell_angle_beta 90
_cell_angle_gamma 90
_cell_formula_units_Z 4
_cell_length_a 7.0307(3)
_cell_length_b 12.5506(6)
_cell_length_c 32.7980(14)
_cell_measurement_reflns_used 6375
_cell_measurement_temperature 280(2)
_cell_measurement_theta_max 30.4108
_cell_measurement_theta_min 1.8627
_cell_volume 2894.1(2)
_computing_cell_refinement 'CrysAlisPro 1.171.42.90a (Rigaku OD, 2023)'
_computing_data_collection 'CrysAlisPro 1.171.42.90a (Rigaku OD, 2023)'
_computing_data_reduction 'CrysAlisPro 1.171.42.90a (Rigaku OD, 2023)'
_computing_molecular_graphics 'DIAMOND. Version 3.0. Crystal Impact'
_computing_publication_material 'Microsoft Word 2010'
_computing_structure_refinement 'SHELXL-2019/2 (Sheldrick, 2019)'
_computing_structure_solution 'SHELXS (Sheldrick, 2008)'
_diffrn_ambient_temperature 280(2)
_diffrn_detector_area_resol_mean 10.0000
_diffrn_measured_fraction_theta_full 1.000
_diffrn_measured_fraction_theta_max 0.849
_diffrn_measurement_device_type 'XtaLAB Synergy, Single source at home/near, HyPix'
_diffrn_measurement_method '\w scans'
_diffrn_radiation_type MoK\a
_diffrn_radiation_wavelength 0.71073
_diffrn_reflns_av_R_equivalents 0.0368
_diffrn_reflns_av_unetI/netI 0.0385
_diffrn_reflns_Laue_measured_fraction_full 1.000
_diffrn_reflns_Laue_measured_fraction_max 0.849
_diffrn_reflns_limit_h_max 9
_diffrn_reflns_limit_h_min -7
_diffrn_reflns_limit_k_max 13
_diffrn_reflns_limit_k_min -17
_diffrn_reflns_limit_l_max 41
_diffrn_reflns_limit_l_min -40
_diffrn_reflns_number 14713
_diffrn_reflns_point_group_measured_fraction_full 1.000
_diffrn_reflns_point_group_measured_fraction_max 0.849
_diffrn_reflns_theta_full 25.242
_diffrn_reflns_theta_max 30.411
_diffrn_reflns_theta_min 2.484
_diffrn_source 'micro-focus sealed X-ray tube'
_exptl_absorpt_coefficient_mu 6.983
_exptl_absorpt_correction_T_max 1.00000
_exptl_absorpt_correction_T_min 0.36340
_exptl_absorpt_correction_type multi-scan
_exptl_absorpt_process_details
;
CrysAlisPro 1.171.42.90a (Rigaku Oxford Diffraction, 2023)
Empirical absorption correction using spherical harmonics,
implemented in SCALE3 ABSPACK scaling algorithm.
;
_exptl_crystal_colour red
_exptl_crystal_density_diffrn 2.616
_exptl_crystal_description needle
_exptl_crystal_F_000 2136
_exptl_crystal_size_max 0.3
_exptl_crystal_size_mid 0.2
_exptl_crystal_size_min 0.1
_refine_diff_density_max 1.753
_refine_diff_density_min -1.268
_refine_diff_density_rms 0.203
_refine_ls_extinction_method none
_refine_ls_goodness_of_fit_ref 1.070
_refine_ls_hydrogen_treatment mixed
_refine_ls_matrix_type full
_refine_ls_number_parameters 229
_refine_ls_number_reflns 3769
_refine_ls_number_restraints 1
_refine_ls_restrained_S_all 1.070
_refine_ls_R_factor_all 0.0664
_refine_ls_R_factor_gt 0.0429
_refine_ls_shift/su_max 0.001
_refine_ls_shift/su_mean 0.000
_refine_ls_structure_factor_coef Fsqd
_refine_ls_weighting_details 'w=1/[\s^2^(Fo^2^)+(0.0291P)^2^+28.4997P] where P=(Fo^2^+2Fc^2^)/3'
_refine_ls_weighting_scheme calc
_refine_ls_wR_factor_gt 0.0899
_refine_ls_wR_factor_ref 0.1011
_reflns_Friedel_coverage 0.000
_reflns_number_gt 2830
_reflns_number_total 3769
_reflns_threshold_expression 'I > 2\s(I)'
_cod_data_source_file d5dt02972d2.cif
_cod_data_source_block x
_cod_depositor_comments 'Adding full bibliography for 7720264--7720266.cif.'
_cod_database_code 7720264
_shelx_shelxl_version_number 2019/3
_shelx_space_group_comment
;
The symmetry employed for this shelxl refinement is uniquely defined
by the following loop, which should always be used as a source of
symmetry information in preference to the above space-group names.
They are only intended as comments.
;
_shelx_estimated_absorpt_t_max 0.542
_shelx_estimated_absorpt_t_min 0.228
_olex2_refinement_description
;
1. Restrained distances
 O1W-H1
 0.82 with sigma of 0.01
2. Uiso/Uaniso restraints and constraints
Uanis(F2) = Uanis(F2B)
Uanis(Cu1) = Uanis(Cu1B)
3. Others
 Sof(F2)=Sof(H10A)=1-FVAR(1)
 Sof(H8A)=Sof(F2B)=FVAR(1)
 Sof(Cu1B)=0.5*(1-FVAR(3))
 Sof(Cu1)=0.5*FVAR(3)
4.a Aromatic/amide H refined with riding coordinates:
 C1(H1A), C4(H4A), C5(H5A), C7(H7A), C8(H8A), C10(H10A), C11(H11A)
;
_olex2_submission_special_instructions 'No special instructions were received'

loop_
_space_group_symop_operation_xyz
'x, y, z'
'-x, -y, z+1/2'
'-x, y+1/2, -z+1/2'
'x, -y+1/2, -z'
'-x, -y, -z'
'x, y, -z-1/2'
'x, -y-1/2, z-1/2'
'-x, y-1/2, z'

loop_
_atom_site_label
_atom_site_type_symbol
_atom_site_fract_x
_atom_site_fract_y
_atom_site_fract_z
_atom_site_U_iso_or_equiv
_atom_site_adp_type
_atom_site_occupancy
_atom_site_site_symmetry_order
_atom_site_calc_flag
_atom_site_refinement_flags_posn
_atom_site_refinement_flags_adp
_atom_site_refinement_flags_occupancy
_atom_site_disorder_assembly
_atom_site_disorder_group
Ba1 Ba 0.22219(5) 0.41337(3) 0.51834(2) 0.02105(10) Uani 1 1 d . . . . .
Br1 Br 0.57048(15) 0.84964(9) 0.250000 0.0378(2) Uani 1 2 d S T P . .
Br2 Br 0.84533(13) 0.57787(9) 0.250000 0.0327(2) Uani 1 2 d S T P . .
Cu1 Cu 0.4898(2) 0.65006(16) 0.250000 0.0395(5) Uani 0.856(3) 2 d S T P A 1
Cu1B Cu 0.4773(14) 0.5745(10) 0.250000 0.0395(5) Uani 0.144(3) 2 d S T P A 2
Cu2 Cu 0.7991(2) 0.37298(13) 0.250000 0.0444(3) Uani 1 2 d S T P A .
F1 F 0.6757(5) 0.5923(4) 0.40020(11) 0.0441(11) Uani 1 1 d . . . . .
O1W O 0.5231(12) 0.250000 0.500000 0.0480(19) Uani 1 2 d DS T P . .
H1 H 0.565(13) 0.222(8) 0.5208(18) 0.072 Uiso 1 1 d D U . . .
O1 O 0.4266(6) 0.5189(4) 0.45745(13) 0.0358(12) Uani 1 1 d . . . . .
O2 O 0.1207(6) 0.5465(4) 0.44440(13) 0.0336(11) Uani 1 1 d . . . . .
O3 O 0.8564(8) 0.3722(4) 0.03683(14) 0.0383(12) Uani 1 1 d . . . . .
O4 O 1.1249(7) 0.2837(4) 0.04891(13) 0.0321(11) Uani 1 1 d . . . . .
N1 N 0.4193(8) 0.6085(5) 0.30678(15) 0.0293(12) Uani 1 1 d . . . . .
N2 N 0.8579(8) 0.3399(5) 0.19059(15) 0.0299(12) Uani 1 1 d . . . . .
C1 C 0.5578(9) 0.6094(6) 0.33491(18) 0.0299(15) Uani 1 1 d . . . . .
H1A H 0.682073 0.623436 0.326840 0.036 Uiso 1 1 calc R U . . .
C2 C 0.5206(9) 0.5901(6) 0.37518(17) 0.0263(13) Uani 1 1 d . . . . .
C3 C 0.3406(9) 0.5702(5) 0.39007(17) 0.0219(12) Uani 1 1 d . . . . .
C4 C 0.1982(9) 0.5721(5) 0.36068(18) 0.0256(13) Uani 1 1 d . . . . .
H4A H 0.072406 0.561566 0.368457 0.031 Uiso 1 1 calc R U . . .
C5 C 0.2409(9) 0.5896(5) 0.31999(19) 0.0300(14) Uani 1 1 d . . . . .
H5A H 0.142544 0.588185 0.301028 0.036 Uiso 1 1 calc R U . . .
C6 C 0.2936(9) 0.5445(5) 0.43421(18) 0.0233(12) Uani 1 1 d . . . . .
C7 C 1.0339(10) 0.3246(6) 0.1763(2) 0.0336(16) Uani 1 1 d . . . . .
H7A H 1.133950 0.318100 0.194654 0.040 Uiso 1 1 calc R U . . .
C8 C 1.0721(10) 0.3182(6) 0.13464(19) 0.0287(14) Uani 1 1 d . . . . .
H8A H 1.196667 0.307077 0.126115 0.034 Uiso 0.568(7) 1 calc R U P B 1
F2 F 1.2564(13) 0.3106(10) 0.1255(3) 0.0447(15) Uani 0.432(7) 1 d . . P B 2
C9 C 0.9317(9) 0.3278(5) 0.10588(17) 0.0222(12) Uani 1 1 d . . . . .
C10 C 0.7498(9) 0.3417(6) 0.12128(19) 0.0287(14) Uani 1 1 d . . . . .
H10A H 0.647901 0.346604 0.103295 0.034 Uiso 0.432(7) 1 calc R U P B 2
F2B F 0.5941(10) 0.3445(7) 0.0973(2) 0.0447(15) Uani 0.568(7) 1 d . . P B 1
C11 C 0.7160(10) 0.3485(5) 0.16284(19) 0.0298(14) Uani 1 1 d . . . . .
H11A H 0.592176 0.359172 0.171943 0.036 Uiso 1 1 calc R U . . .
C12 C 0.9726(10) 0.3266(5) 0.06012(18) 0.0270(14) Uani 1 1 d . . . . .

loop_
_atom_site_aniso_label
_atom_site_aniso_U_11
_atom_site_aniso_U_22
_atom_site_aniso_U_33
_atom_site_aniso_U_23
_atom_site_aniso_U_13
_atom_site_aniso_U_12
Ba1 0.01871(16) 0.02959(19) 0.01487(16) 0.00126(14) 0.00018(13) -0.00112(14)
Br1 0.0312(5) 0.0555(6) 0.0267(5) 0.000 0.000 0.0028(5)
Br2 0.0223(4) 0.0529(6) 0.0230(4) 0.000 0.000 0.0010(4)
Cu1 0.0422(8) 0.0644(13) 0.0120(6) 0.000 0.000 0.0017(8)
Cu1B 0.0422(8) 0.0644(13) 0.0120(6) 0.000 0.000 0.0017(8)
Cu2 0.0520(8) 0.0658(9) 0.0153(6) 0.000 0.000 -0.0050(7)
F1 0.0186(18) 0.095(4) 0.0188(19) 0.008(2) -0.0051(15) -0.012(2)
O1W 0.035(4) 0.055(5) 0.055(5) 0.008(4) 0.000 0.000
O1 0.024(2) 0.066(3) 0.017(2) 0.007(2) -0.0041(18) -0.010(2)
O2 0.021(2) 0.058(3) 0.021(2) 0.001(2) 0.0043(18) -0.001(2)
O3 0.054(3) 0.040(3) 0.021(2) 0.006(2) -0.004(2) 0.008(2)
O4 0.039(3) 0.037(3) 0.020(2) -0.0016(18) 0.011(2) 0.009(2)
N1 0.028(3) 0.045(3) 0.015(2) 0.000(2) -0.004(2) -0.002(2)
N2 0.036(3) 0.038(3) 0.016(2) -0.002(2) 0.001(2) -0.001(3)
C1 0.023(3) 0.053(4) 0.014(3) 0.004(3) 0.001(2) -0.003(3)
C2 0.021(3) 0.042(4) 0.016(3) -0.002(3) -0.004(2) -0.003(3)
C3 0.020(3) 0.029(3) 0.016(3) 0.000(2) 0.000(2) -0.001(2)
C4 0.020(3) 0.034(3) 0.023(3) 0.002(2) 0.000(2) -0.002(3)
C5 0.029(3) 0.040(4) 0.022(3) -0.001(3) -0.003(2) -0.010(3)
C6 0.024(3) 0.030(3) 0.016(3) 0.000(2) 0.004(2) -0.003(3)
C7 0.032(4) 0.045(4) 0.024(3) 0.001(3) -0.005(3) -0.003(3)
C8 0.023(3) 0.040(4) 0.023(3) 0.001(3) -0.001(3) -0.001(3)
F2 0.029(3) 0.077(5) 0.028(3) 0.002(3) -0.004(2) 0.004(3)
C9 0.026(3) 0.026(3) 0.015(3) 0.000(2) 0.002(2) 0.001(2)
C10 0.026(4) 0.042(4) 0.018(3) -0.001(3) -0.002(2) 0.004(3)
F2B 0.029(3) 0.077(5) 0.028(3) 0.002(3) -0.004(2) 0.004(3)
C11 0.026(3) 0.043(4) 0.021(3) 0.005(3) 0.004(3) 0.005(3)
C12 0.038(4) 0.026(3) 0.017(3) 0.000(2) 0.003(3) 0.000(3)

loop_
_atom_type_symbol
_atom_type_description
_atom_type_scat_dispersion_real
_atom_type_scat_dispersion_imag
_atom_type_scat_source
C C 0.0033 0.0016 'International Tables Vol C Tables 4.2.6.8 and 6.1.1.4'
H H 0.0000 0.0000 'International Tables Vol C Tables 4.2.6.8 and 6.1.1.4'
N N 0.0061 0.0033 'International Tables Vol C Tables 4.2.6.8 and 6.1.1.4'
O O 0.0106 0.0060 'International Tables Vol C Tables 4.2.6.8 and 6.1.1.4'
Cu Cu 0.3201 1.2651 'International Tables Vol C Tables 4.2.6.8 and 6.1.1.4'
F F 0.0171 0.0103 'International Tables Vol C Tables 4.2.6.8 and 6.1.1.4'
Ba Ba -0.3244 2.2819 'International Tables Vol C Tables 4.2.6.8 and 6.1.1.4'
Br Br -0.2901 2.4595 'International Tables Vol C Tables 4.2.6.8 and 6.1.1.4'

loop_
_geom_angle_atom_site_label_1
_geom_angle_atom_site_label_2
_geom_angle_atom_site_label_3
_geom_angle
_geom_angle_site_symmetry_1
_geom_angle_site_symmetry_3
_geom_angle_publ_flag
F1 Ba1 O1W 89.61(10) 5_666 . ?
F1 Ba1 O1 124.66(12) 5_666 . ?
F1 Ba1 O2 147.97(14) 5_666 . ?
F1 Ba1 O3 82.37(14) 5_666 2_665 ?
F1 Ba1 O3 138.89(12) 5_666 6_456 ?
F1 Ba1 O4 143.30(14) 5_666 6_456 ?
F1 Ba1 C6 142.38(15) 5_666 . ?
F1 Ba1 C12 151.95(14) 5_666 6_456 ?
O1W Ba1 O2 112.44(9) . . ?
O1W Ba1 O3 110.11(13) . 6_456 ?
O1W Ba1 C6 93.84(12) . . ?
O1W Ba1 C12 89.61(14) . 6_456 ?
O1 Ba1 F1 59.50(12) 5_666 5_666 ?
O1 Ba1 O1W 68.54(16) 5_666 . ?
O1 Ba1 O1W 79.53(12) . . ?
O1 Ba1 O1 66.11(15) 5_666 . ?
O1 Ba1 O2 127.36(14) 5_666 5_566 ?
O1 Ba1 O2 105.90(13) 5_666 . ?
O1 Ba1 O2 44.59(12) . . ?
O1 Ba1 O3 78.57(15) . 2_665 ?
O1 Ba1 O3 79.45(16) 5_666 2_665 ?
O1 Ba1 O3 94.94(13) . 6_456 ?
O1 Ba1 O3 161.04(13) 5_666 6_456 ?
O1 Ba1 O4 113.48(15) 5_666 7_466 ?
O1 Ba1 O4 80.77(14) . 6_456 ?
O1 Ba1 O4 128.73(14) 5_666 6_456 ?
O1 Ba1 C6 22.22(14) . . ?
O1 Ba1 C6 87.11(15) 5_666 . ?
O1 Ba1 C12 144.17(15) 5_666 6_456 ?
O1 Ba1 C12 82.67(14) . 6_456 ?
O2 Ba1 F1 78.63(12) 5_566 5_666 ?
O2 Ba1 O1W 146.16(14) 5_566 . ?
O2 Ba1 O1 133.01(15) 5_566 . ?
O2 Ba1 O2 92.77(12) 5_566 . ?
O2 Ba1 O3 56.29(13) . 6_456 ?
O2 Ba1 O3 64.81(13) 5_566 6_456 ?
O2 Ba1 O3 63.70(15) 5_566 2_665 ?
O2 Ba1 O4 77.57(15) 5_566 7_466 ?
O2 Ba1 O4 103.90(14) 5_566 6_456 ?
O2 Ba1 C6 114.83(15) 5_566 . ?
O2 Ba1 C6 22.80(14) . . ?
O2 Ba1 C12 55.43(14) . 6_456 ?
O2 Ba1 C12 86.61(15) 5_566 6_456 ?
O3 Ba1 O1W 146.46(16) 2_665 . ?
O3 Ba1 O2 66.35(13) 2_665 . ?
O3 Ba1 O3 96.83(13) 2_665 6_456 ?
O3 Ba1 O4 132.22(13) 2_665 6_456 ?
O3 Ba1 C6 74.28(15) 2_665 . ?
O3 Ba1 C6 74.03(14) 6_456 . ?
O3 Ba1 C12 22.25(14) 6_456 6_456 ?
O3 Ba1 C12 112.29(15) 2_665 6_456 ?
O4 Ba1 F1 71.94(14) 7_466 5_666 ?
O4 Ba1 O1W 67.75(13) 6_456 . ?
O4 Ba1 O1W 68.62(13) 7_466 . ?
O4 Ba1 O1 144.42(14) 7_466 . ?
O4 Ba1 O2 136.72(13) 7_466 . ?
O4 Ba1 O2 68.66(13) 6_456 . ?
O4 Ba1 O3 137.00(14) 7_466 2_665 ?
O4 Ba1 O3 82.00(14) 7_466 6_456 ?
O4 Ba1 O3 42.95(13) 6_456 6_456 ?
O4 Ba1 O4 72.95(15) 7_466 6_456 ?
O4 Ba1 C6 143.29(14) 7_466 . ?
O4 Ba1 C6 70.53(14) 6_456 . ?
O4 Ba1 C12 81.71(14) 7_466 6_456 ?
O4 Ba1 C12 21.92(14) 6_456 6_456 ?
C6 Ba1 C12 65.62(16) . 6_456 ?
Cu1 Br1 Cu1B 160.5(2) . 3_655 ?
Cu1 Br1 Cu2 83.67(6) . 3_655 ?
Cu2 Br1 Cu1B 76.8(2) 3_655 3_655 ?
Cu1B Br2 Cu2 81.9(3) . . ?
Cu2 Br2 Cu1 102.73(6) . . ?
Br1 Cu1 Br2 97.17(7) . . ?
N1 Cu1 Br1 108.05(17) 6_556 . ?
N1 Cu1 Br1 108.05(17) . . ?
N1 Cu1 Br2 98.30(17) 6_556 . ?
N1 Cu1 Br2 98.30(17) . . ?
N1 Cu1 N1 137.7(3) 6_556 . ?
Br2 Cu1B Br1 97.7(4) . 3_645 ?
N1 Cu1B Br1 101.1(4) . 3_645 ?
N1 Cu1B Br1 101.1(4) 6_556 3_645 ?
N1 Cu1B Br2 101.8(3) . . ?
N1 Cu1B Br2 101.8(3) 6_556 . ?
N1 Cu1B N1 144.9(7) 6_556 . ?
Br2 Cu2 Br1 103.63(6) . 3_645 ?
N2 Cu2 Br1 100.31(17) . 3_645 ?
N2 Cu2 Br1 100.31(17) 6_556 3_645 ?
N2 Cu2 Br2 100.18(17) . . ?
N2 Cu2 Br2 100.18(17) 6_556 . ?
N2 Cu2 N2 146.5(3) . 6_556 ?
C2 F1 Ba1 141.9(3) . 5_666 ?
Ba1 O1W Ba1 90.6(2) 4_556 . ?
Ba1 O1W H1 112(7) 4_556 4_556 ?
Ba1 O1W H1 112(7) . . ?
Ba1 O1W H1 97(7) . 4_556 ?
Ba1 O1W H1 97(7) 4_556 . ?
H1 O1W H1 138(10) . 4_556 ?
Ba1 O1 Ba1 113.89(14) 5_666 . ?
C6 O1 Ba1 140.8(4) . 5_666 ?
C6 O1 Ba1 100.0(4) . . ?
Ba1 O2 Ba1 87.23(12) 5_566 . ?
C6 O2 Ba1 165.2(4) . 5_566 ?
C6 O2 Ba1 88.5(4) . . ?
Ba1 O3 Ba1 83.17(13) 2_664 6_656 ?
C12 O3 Ba1 83.9(4) . 6_656 ?
C12 O3 Ba1 134.0(4) . 2_664 ?
Ba1 O4 Ba1 99.96(13) 7_665 6_656 ?
C12 O4 Ba1 100.8(4) . 6_656 ?
C12 O4 Ba1 134.8(4) . 7_665 ?
C1 N1 Cu1 117.3(4) . . ?
C1 N1 Cu1B 120.4(5) . . ?
C1 N1 C5 117.1(5) . . ?
C5 N1 Cu1 125.2(4) . . ?
C5 N1 Cu1B 117.5(5) . . ?
C7 N2 Cu2 123.6(4) . . ?
C7 N2 C11 117.2(5) . . ?
C11 N2 Cu2 118.5(5) . . ?
N1 C1 H1A 119.2 . . ?
N1 C1 C2 121.6(6) . . ?
C2 C1 H1A 119.2 . . ?
F1 C2 C1 115.1(5) . . ?
F1 C2 C3 121.6(5) . . ?
C1 C2 C3 123.3(6) . . ?
C2 C3 C4 114.3(5) . . ?
C2 C3 C6 125.1(5) . . ?
C4 C3 C6 120.5(5) . . ?
C3 C4 H4A 119.5 . . ?
C5 C4 C3 121.0(6) . . ?
C5 C4 H4A 119.5 . . ?
N1 C5 C4 122.6(6) . . ?
N1 C5 H5A 118.7 . . ?
C4 C5 H5A 118.7 . . ?
O1 C6 Ba1 57.8(3) . . ?
O1 C6 O2 124.5(6) . . ?
O1 C6 C3 118.2(5) . . ?
O2 C6 Ba1 68.7(3) . . ?
O2 C6 C3 117.3(5) . . ?
C3 C6 Ba1 161.7(4) . . ?
N2 C7 H7A 119.0 . . ?
N2 C7 C8 122.0(6) . . ?
C8 C7 H7A 119.0 . . ?
C7 C8 H8A 119.0 . . ?
F2 C8 C7 114.2(7) . . ?
F2 C8 C9 123.5(7) . . ?
C9 C8 C7 122.0(6) . . ?
C9 C8 H8A 119.0 . . ?
C8 C9 C10 115.1(5) . . ?
C8 C9 C12 122.7(6) . . ?
C10 C9 C12 122.2(6) . . ?
C9 C10 H10A 119.2 . . ?
F2B C10 C9 122.6(6) . . ?
F2B C10 C11 115.7(6) . . ?
C11 C10 C9 121.6(6) . . ?
C11 C10 H10A 119.2 . . ?
N2 C11 C10 122.0(6) . . ?
N2 C11 H11A 119.0 . . ?
C10 C11 H11A 119.0 . . ?
O3 C12 Ba1 73.8(4) . 6_656 ?
O3 C12 C9 118.1(6) . . ?
O4 C12 Ba1 57.3(3) . 6_656 ?
O4 C12 O3 125.0(6) . . ?
O4 C12 C9 116.9(6) . . ?
C9 C12 Ba1 149.7(4) . 6_656 ?

loop_
_geom_bond_atom_site_label_1
_geom_bond_atom_site_label_2
_geom_bond_distance
_geom_bond_site_symmetry_2
_geom_bond_publ_flag
Ba1 F1 2.768(4) 5_666 ?
Ba1 O1W 3.007(6) . ?
Ba1 O1 2.730(4) 5_666 ?
Ba1 O1 2.794(4) . ?
Ba1 O2 2.749(4) 5_566 ?
Ba1 O2 3.030(5) . ?
Ba1 O3 3.187(5) 6_456 ?
Ba1 O3 2.813(5) 2_665 ?
Ba1 O4 2.755(4) 7_466 ?
Ba1 O4 2.825(4) 6_456 ?
Ba1 C6 3.252(6) . ?
Ba1 C12 3.299(6) 6_456 ?
Br1 Cu1 2.568(2) . ?
Br1 Cu1B 2.842(13) 3_655 ?
Br1 Cu2 2.6152(18) 3_655 ?
Br2 Cu1 2.6588(19) . ?
Br2 Cu1B 2.588(10) . ?
Br2 Cu2 2.5918(19) . ?
Cu1 N1 1.997(5) 6_556 ?
Cu1 N1 1.997(5) . ?
Cu1B N1 1.953(6) 6_556 ?
Cu1B N1 1.953(6) . ?
Cu2 N2 2.035(5) 6_556 ?
Cu2 N2 2.035(5) . ?
F1 C2 1.365(7) . ?
O1W H1 0.821(10) . ?
O1W H1 0.820(10) 4_556 ?
O1 C6 1.249(7) . ?
O2 C6 1.261(7) . ?
O3 C12 1.257(8) . ?
O4 C12 1.254(8) . ?
N1 C1 1.341(8) . ?
N1 C5 1.348(8) . ?
N2 C7 1.337(9) . ?
N2 C11 1.355(8) . ?
C1 H1A 0.9300 . ?
C1 C2 1.368(8) . ?
C2 C3 1.379(8) . ?
C3 C4 1.390(8) . ?
C3 C6 1.520(8) . ?
C4 H4A 0.9300 . ?
C4 C5 1.386(9) . ?
C5 H5A 0.9300 . ?
C7 H7A 0.9300 . ?
C7 C8 1.394(9) . ?
C8 H8A 0.9300 . ?
C8 F2 1.333(11) . ?
C8 C9 1.370(9) . ?
C9 C10 1.386(9) . ?
C9 C12 1.528(8) . ?
C10 H10A 0.9300 . ?
C10 F2B 1.349(9) . ?
C10 C11 1.386(8) . ?
C11 H11A 0.9300 . ?

loop_
_geom_hbond_atom_site_label_D
_geom_hbond_atom_site_label_H
_geom_hbond_atom_site_label_A
_geom_hbond_distance_DH
_geom_hbond_distance_HA
_geom_hbond_distance_DA
_geom_hbond_angle_DHA
_geom_hbond_site_symmetry_A
_geom_hbond_publ_flag
O1W H1 O3 0.821(10) 2.42(7) 3.050(8) 134(9) 7_566 yes
C1 H1A Br2 0.93 2.83 3.464(6) 126.6 . yes
C5 H5A Br2 0.93 2.68 3.609(6) 176.3 1_455 yes
C7 H7A Br1 0.93 2.79 3.699(7) 166.8 3_745 yes
C11 H11A Br1 0.93 2.81 3.497(6) 131.9 3_645 yes

loop_
_geom_torsion_atom_site_label_1
_geom_torsion_atom_site_label_2
_geom_torsion_atom_site_label_3
_geom_torsion_atom_site_label_4
_geom_torsion
_geom_torsion_site_symmetry_1
_geom_torsion_site_symmetry_2
_geom_torsion_site_symmetry_3
_geom_torsion_site_symmetry_4
_geom_torsion_publ_flag
Ba1 F1 C2 C1 172.0(5) 5_666 . . . ?
Ba1 F1 C2 C3 -7.7(11) 5_666 . . . ?
Ba1 O1 C6 Ba1 -150.0(7) 5_666 . . . ?
Ba1 O1 C6 O2 17.7(7) . . . . ?
Ba1 O1 C6 O2 -132.2(6) 5_666 . . . ?
Ba1 O1 C6 C3 50.8(9) 5_666 . . . ?
Ba1 O1 C6 C3 -159.2(5) . . . . ?
Ba1 O2 C6 Ba1 73.2(16) 5_566 . . . ?
Ba1 O2 C6 O1 57(2) 5_566 . . . ?
Ba1 O2 C6 O1 -16.1(7) . . . . ?
Ba1 O2 C6 C3 160.9(5) . . . . ?
Ba1 O2 C6 C3 -125.8(15) 5_566 . . . ?
Ba1 O3 C12 Ba1 -74.4(5) 2_664 . . 6_656 ?
Ba1 O3 C12 O4 -27.2(6) 6_656 . . . ?
Ba1 O3 C12 O4 -101.6(7) 2_664 . . . ?
Ba1 O3 C12 C9 149.7(5) 6_656 . . . ?
Ba1 O3 C12 C9 75.3(8) 2_664 . . . ?
Ba1 O4 C12 Ba1 -116.0(5) 7_665 . . 6_656 ?
Ba1 O4 C12 O3 -84.6(8) 7_665 . . . ?
Ba1 O4 C12 O3 31.4(7) 6_656 . . . ?
Ba1 O4 C12 C9 98.5(6) 7_665 . . . ?
Ba1 O4 C12 C9 -145.5(5) 6_656 . . . ?
Cu1 N1 C1 C2 174.9(5) . . . . ?
Cu1 N1 C5 C4 -172.9(5) . . . . ?
Cu1B N1 C1 C2 -153.4(7) . . . . ?
Cu1B N1 C5 C4 155.6(7) . . . . ?
Cu2 N2 C7 C8 -170.1(5) . . . . ?
Cu2 N2 C11 C10 171.0(5) . . . . ?
F1 C2 C3 C4 179.2(6) . . . . ?
F1 C2 C3 C6 -2.5(10) . . . . ?
N1 C1 C2 F1 179.2(6) . . . . ?
N1 C1 C2 C3 -1.1(11) . . . . ?
N2 C7 C8 F2 175.4(8) . . . . ?
N2 C7 C8 C9 0.4(11) . . . . ?
C1 N1 C5 C4 0.3(10) . . . . ?
C1 C2 C3 C4 -0.5(10) . . . . ?
C1 C2 C3 C6 177.7(6) . . . . ?
C2 C3 C4 C5 1.9(9) . . . . ?
C2 C3 C6 Ba1 -87.2(14) . . . . ?
C2 C3 C6 O1 -14.8(10) . . . . ?
C2 C3 C6 O2 168.0(6) . . . . ?
C3 C4 C5 N1 -2.0(11) . . . . ?
C4 C3 C6 Ba1 90.9(14) . . . . ?
C4 C3 C6 O1 163.3(6) . . . . ?
C4 C3 C6 O2 -13.9(9) . . . . ?
C5 N1 C1 C2 1.1(10) . . . . ?
C6 C3 C4 C5 -176.4(6) . . . . ?
C7 N2 C11 C10 0.0(10) . . . . ?
C7 C8 C9 C10 -1.4(10) . . . . ?
C7 C8 C9 C12 176.8(6) . . . . ?
C8 C9 C10 F2B -175.0(7) . . . . ?
C8 C9 C10 C11 1.8(10) . . . . ?
C8 C9 C12 Ba1 -48.3(11) . . . 6_656 ?
C8 C9 C12 O3 -154.9(6) . . . . ?
C8 C9 C12 O4 22.2(9) . . . . ?
F2 C8 C9 C10 -175.9(9) . . . . ?
F2 C8 C9 C12 2.3(12) . . . . ?
C9 C10 C11 N2 -1.2(11) . . . . ?
C10 C9 C12 Ba1 129.8(8) . . . 6_656 ?
C10 C9 C12 O3 23.2(9) . . . . ?
C10 C9 C12 O4 -159.7(6) . . . . ?
F2B C10 C11 N2 175.8(7) . . . . ?
C11 N2 C7 C8 0.4(10) . . . . ?
C12 C9 C10 F2B 6.8(11) . . . . ?
C12 C9 C10 C11 -176.4(6) . . . . ?
